data_4514404
loop_
_publ_author_name
'Zhang, Liangliang'
'Yuan, Shuai'
'Fan, Weidong'
'Pang, Jiandong'
'Li, Fugang'
'Guo, Bingbing'
'Zhang, Peng'
'Sun, Daofeng'
'Zhou, Hong-Cai'

_publ_section_title
;
 Cooperative Sieving and Functionalization of Zr Metal-Organic Frameworks
 through Insertion and Post-Modification of Auxiliary Linkers.
;
_journal_issue 25
_journal_name_full 'ACS applied materials &amp; interfaces'
_journal_page_first 22390
_journal_page_last 22397
_journal_paper_doi 10.1021/acsami.9b05091
_journal_volume 11
_journal_year 2019
_chemical_formula_sum 'C64.8 H39.73 Cl N4 Ni O21.33 Zr4'
_chemical_formula_weight 1674.69
_space_group_IT_number 229
_space_group_name_Hall '-I 4 2 3'
_space_group_name_H-M_alt 'I m -3 m'
_symmetry_cell_setting cubic
_symmetry_space_group_name_Hall '-I 4 2 3'
_symmetry_space_group_name_H-M 'I m -3 m'
_atom_sites_solution_hydrogens geom
_atom_sites_solution_primary direct
_atom_sites_solution_secondary difmap
_audit_creation_method SHELXL-97
_cell_angle_alpha 90.00
_cell_angle_beta 90.00
_cell_angle_gamma 90.00
_cell_formula_units_Z 12
_cell_length_a 38.360(3)
_cell_length_b 38.360(3)
_cell_length_c 38.360(3)
_cell_measurement_reflns_used 5938
_cell_measurement_temperature 293(2)
_cell_measurement_theta_max 19.48
_cell_measurement_theta_min 2.25
_cell_volume 56446(8)
_computing_cell_refinement 'Bruker SMART'
_computing_data_collection 'Bruker SMART'
_computing_data_reduction 'Bruker SAINT'
_computing_molecular_graphics 'Bruker SHELXTL'
_computing_publication_material 'Bruker SHELXTL'
_computing_structure_refinement 'SHELXL-97 (Sheldrick, 1997)'
_computing_structure_solution 'SHELXS-97 (Sheldrick, 1990)'
_diffrn_ambient_temperature 293(2)
_diffrn_measured_fraction_theta_full 0.994
_diffrn_measured_fraction_theta_max 0.994
_diffrn_measurement_device_type 'CCD area detector'
_diffrn_measurement_method 'phi and omega scans'
_diffrn_radiation_monochromator graphite
_diffrn_radiation_source 'fine-focus sealed tube'
_diffrn_radiation_type MoK\a
_diffrn_radiation_wavelength 0.71073
_diffrn_reflns_av_R_equivalents 0.0992
_diffrn_reflns_av_sigmaI/netI 0.0450
_diffrn_reflns_limit_h_max 47
_diffrn_reflns_limit_h_min -16
_diffrn_reflns_limit_k_max 32
_diffrn_reflns_limit_k_min -33
_diffrn_reflns_limit_l_max 48
_diffrn_reflns_limit_l_min -42
_diffrn_reflns_number 73912
_diffrn_reflns_theta_full 26.40
_diffrn_reflns_theta_max 26.40
_diffrn_reflns_theta_min 1.68
_exptl_absorpt_coefficient_mu 0.354
_exptl_absorpt_correction_T_max 0.9587
_exptl_absorpt_correction_T_min 0.9390
_exptl_absorpt_correction_type multi-scan
_exptl_absorpt_process_details sadabs
_exptl_crystal_colour purple-black
_exptl_crystal_density_diffrn 0.591
_exptl_crystal_density_meas 0.591
_exptl_crystal_density_method 'not measured'
_exptl_crystal_description block
_exptl_crystal_F_000 9986
_exptl_crystal_size_max 0.18
_exptl_crystal_size_mid 0.17
_exptl_crystal_size_min 0.12
_platon_squeeze_details
;
;
_refine_diff_density_max 2.171
_refine_diff_density_min -1.605
_refine_diff_density_rms 0.143
_refine_ls_extinction_method none
_refine_ls_goodness_of_fit_ref 1.112
_refine_ls_hydrogen_treatment mixed
_refine_ls_matrix_type full
_refine_ls_number_parameters 144
_refine_ls_number_reflns 5353
_refine_ls_number_restraints 0
_refine_ls_restrained_S_all 1.112
_refine_ls_R_factor_all 0.1413
_refine_ls_R_factor_gt 0.1163
_refine_ls_shift/su_max 0.001
_refine_ls_shift/su_mean 0.000
_refine_ls_structure_factor_coef Fsqd
_refine_ls_weighting_details 'calc w=1/[\s^2^(Fo^2^)+(0.1960P)^2^+0.0000P] where P=(Fo^2^+2Fc^2^)/3'
_refine_ls_weighting_scheme calc
_refine_ls_wR_factor_gt 0.3037
_refine_ls_wR_factor_ref 0.3181
_reflns_number_gt 3278
_reflns_number_total 5353
_reflns_threshold_expression >2sigma(I)
_cod_data_source_file am9b05091_si_003.cif
_cod_data_source_block pcn224bpdc
_cod_depositor_comments
;
The following automatic conversions were performed:

'_symmetry_cell_setting' value 'Cubic' changed to 'cubic' according
to
/home/data/users/saulius/crontab/automatic-downloads/rss-feeds/ACS/lib/dictionaries/cif_core.dic
dictionary named 'cif_core.dic' version 2.4.2 from 2011-04-26.

Automatic conversion script
Id: cif_fix_values 4973 2017-02-22 13:04:09Z antanas 

 Adding full bibliography for 4514404--4514405.cif.
;
_cod_original_cell_volume 56446(7)
_cod_original_sg_symbol_H-M Im-3m
_cod_original_formula_sum 'C64.8 H39.73 Cl N4 Ni1 O21.33 Zr4'
_cod_database_code 4514404

loop_
_symmetry_equiv_pos_as_xyz
'x, y, z'
'-y, x, z'
'-x, -y, z'
'y, -x, z'
'x, -z, y'
'x, -y, -z'
'x, z, -y'
'z, y, -x'
'-x, y, -z'
'-z, y, x'
'z, x, y'
'y, z, x'
'-y, -z, x'
'z, -x, -y'
'-y, z, -x'
'-z, -x, y'
'-z, x, -y'
'y, -z, -x'
'y, x, -z'
'-y, -x, -z'
'-x, z, y'
'-x, -z, -y'
'z, -y, x'
'-z, -y, -x'
'x+1/2, y+1/2, z+1/2'
'-y+1/2, x+1/2, z+1/2'
'-x+1/2, -y+1/2, z+1/2'
'y+1/2, -x+1/2, z+1/2'
'x+1/2, -z+1/2, y+1/2'
'x+1/2, -y+1/2, -z+1/2'
'x+1/2, z+1/2, -y+1/2'
'z+1/2, y+1/2, -x+1/2'
'-x+1/2, y+1/2, -z+1/2'
'-z+1/2, y+1/2, x+1/2'
'z+1/2, x+1/2, y+1/2'
'y+1/2, z+1/2, x+1/2'
'-y+1/2, -z+1/2, x+1/2'
'z+1/2, -x+1/2, -y+1/2'
'-y+1/2, z+1/2, -x+1/2'
'-z+1/2, -x+1/2, y+1/2'
'-z+1/2, x+1/2, -y+1/2'
'y+1/2, -z+1/2, -x+1/2'
'y+1/2, x+1/2, -z+1/2'
'-y+1/2, -x+1/2, -z+1/2'
'-x+1/2, z+1/2, y+1/2'
'-x+1/2, -z+1/2, -y+1/2'
'z+1/2, -y+1/2, x+1/2'
'-z+1/2, -y+1/2, -x+1/2'
'-x, -y, -z'
'y, -x, -z'
'x, y, -z'
'-y, x, -z'
'-x, z, -y'
'-x, y, z'
'-x, -z, y'
'-z, -y, x'
'x, -y, z'
'z, -y, -x'
'-z, -x, -y'
'-y, -z, -x'
'y, z, -x'
'-z, x, y'
'y, -z, x'
'z, x, -y'
'z, -x, y'
'-y, z, x'
'-y, -x, z'
'y, x, z'
'x, -z, -y'
'x, z, y'
'-z, y, -x'
'z, y, x'
'-x+1/2, -y+1/2, -z+1/2'
'y+1/2, -x+1/2, -z+1/2'
'x+1/2, y+1/2, -z+1/2'
'-y+1/2, x+1/2, -z+1/2'
'-x+1/2, z+1/2, -y+1/2'
'-x+1/2, y+1/2, z+1/2'
'-x+1/2, -z+1/2, y+1/2'
'-z+1/2, -y+1/2, x+1/2'
'x+1/2, -y+1/2, z+1/2'
'z+1/2, -y+1/2, -x+1/2'
'-z+1/2, -x+1/2, -y+1/2'
'-y+1/2, -z+1/2, -x+1/2'
'y+1/2, z+1/2, -x+1/2'
'-z+1/2, x+1/2, y+1/2'
'y+1/2, -z+1/2, x+1/2'
'z+1/2, x+1/2, -y+1/2'
'z+1/2, -x+1/2, y+1/2'
'-y+1/2, z+1/2, x+1/2'
'-y+1/2, -x+1/2, z+1/2'
'y+1/2, x+1/2, z+1/2'
'x+1/2, -z+1/2, -y+1/2'
'x+1/2, z+1/2, y+1/2'
'-z+1/2, y+1/2, -x+1/2'
'z+1/2, y+1/2, x+1/2'

loop_
_atom_site_label
_atom_site_type_symbol
_atom_site_fract_x
_atom_site_fract_y
_atom_site_fract_z
_atom_site_U_iso_or_equiv
_atom_site_adp_type
_atom_site_occupancy
_atom_site_symmetry_multiplicity
_atom_site_calc_flag
_atom_site_refinement_flags
_atom_site_disorder_assembly
_atom_site_disorder_group
Zr1 Zr 0.2983(4) 0.7017(4) 0.7660(4) 0.062(3) Uani 0.52(4) 2 d SP A 1
Zr2 Zr 0.2870(4) 0.7130(4) 0.7774(4) 0.062(4) Uani 0.48(4) 2 d SP A 2
Ni1 Ni 0.2500 0.5000 1.0000 0.0740(8) Uani 1 8 d S . .
Cl1 Cl 0.5000 0.5000 0.76117(17) 0.1077(17) Uani 1 8 d S . .
N1 N 0.2526(2) 0.55009(15) 1.0000 0.076(2) Uani 1 2 d S . .
O1 O 0.27862(14) 0.67200(12) 0.81500(12) 0.0963(16) Uani 1 1 d . . .
O2 O 0.29851(17) 0.65232(17) 0.75078(17) 0.131(2) Uani 1 1 d . . .
H2A H 0.3056 0.6512 0.7298 0.196 Uiso 0.40 1 d PR A 2
H2B H 0.3121 0.6407 0.7638 0.196 Uiso 0.20 1 d PR A 2
O3 O 0.23980(16) 0.6987(2) 0.76020(16) 0.105(3) Uani 1 2 d S A 2
O4 O 0.2825(2) 0.7175(2) 0.7175(2) 0.076(3) Uani 1 6 d S A 2
H4 H 0.2953 0.7047 0.7047 0.092 Uiso 1 6 d SR A 2
C1 C 0.2500 0.66834(19) 0.83166(19) 0.094(3) Uani 1 2 d S . 2
C2 C 0.2500 0.64058(17) 0.85942(17) 0.095(3) Uani 1 2 d S . 2
C3 C 0.2215(2) 0.63618(19) 0.87999(19) 0.101(2) Uani 1 1 d . B 2
H3 H 0.2017 0.6497 0.8765 0.121 Uiso 1 1 calc R B 2
C4 C 0.2224(2) 0.61099(18) 0.90647(18) 0.097(2) Uani 1 1 d . B 2
H4A H 0.2036 0.6090 0.9216 0.116 Uiso 1 1 calc R B 2
C5 C 0.2500 0.58960(17) 0.91041(17) 0.091(3) Uani 1 2 d S . 2
C6 C 0.2500 0.56309(14) 0.93692(14) 0.084(3) Uani 1 2 d S . 2
C7 C 0.2543(2) 0.57236(15) 0.97216(15) 0.0826(19) Uani 1 1 d . . 2
C8 C 0.2575(2) 0.60710(16) 0.98208(16) 0.092(2) Uani 1 1 d . . 2
H8 H 0.2593 0.6264 0.9675 0.110 Uiso 1 1 calc R . 2
C9 C 0.2771(4) 0.6352(6) 0.7229(4) 0.107(6) Uani 0.60 2 d SP . 1
C10 C 0.2782(5) 0.5958(7) 0.7218(5) 0.132(7) Uani 0.60 2 d SP . 1
C11 C 0.3019(5) 0.5767(6) 0.7398(5) 0.139(6) Uani 0.60 1 d P . 1
H11 H 0.3184 0.5880 0.7535 0.167 Uiso 0.60 1 calc PR . 1
C12 C 0.3021(5) 0.5416(6) 0.7381(5) 0.140(6) Uani 0.60 1 d P . 1
H12 H 0.3189 0.5305 0.7516 0.168 Uiso 0.60 1 calc PR . 1
C13 C 0.2809(5) 0.5199(8) 0.7191(5) 0.145(8) Uani 0.60 2 d SP . 1

loop_
_atom_site_aniso_label
_atom_site_aniso_U_11
_atom_site_aniso_U_22
_atom_site_aniso_U_33
_atom_site_aniso_U_23
_atom_site_aniso_U_13
_atom_site_aniso_U_12
Zr1 0.065(3) 0.065(3) 0.055(3) 0.042(3) -0.042(3) -0.037(3)
Zr2 0.065(4) 0.065(4) 0.055(4) 0.042(4) -0.042(4) -0.037(4)
Ni1 0.185(2) 0.0184(5) 0.0184(5) 0.000 0.000 0.000
Cl1 0.103(2) 0.103(2) 0.117(4) 0.000 0.000 0.000
N1 0.152(7) 0.033(3) 0.044(3) 0.000 0.000 0.000(3)
O1 0.116(4) 0.089(3) 0.084(3) 0.045(3) -0.036(3) -0.032(3)
O2 0.140(5) 0.123(5) 0.129(5) 0.034(4) -0.015(4) -0.021(4)
O3 0.097(3) 0.120(6) 0.097(3) 0.033(4) -0.035(4) -0.033(4)
O4 0.076(3) 0.076(3) 0.076(3) 0.036(4) -0.036(4) -0.036(4)
C1 0.110(9) 0.087(5) 0.087(5) 0.029(6) -0.024(5) -0.024(5)
C2 0.123(9) 0.081(4) 0.081(4) 0.031(5) -0.015(5) -0.015(5)
C3 0.134(7) 0.084(5) 0.083(5) 0.030(4) -0.010(5) -0.009(4)
C4 0.134(6) 0.081(5) 0.076(4) 0.026(4) 0.002(4) -0.007(4)
C5 0.143(9) 0.065(3) 0.065(3) 0.015(5) -0.004(4) -0.004(4)
C6 0.150(9) 0.051(3) 0.051(3) 0.014(4) -0.001(4) -0.001(4)
C7 0.151(6) 0.050(3) 0.047(3) 0.009(2) 0.002(3) -0.006(3)
C8 0.155(7) 0.054(3) 0.066(3) 0.011(3) -0.002(4) -0.005(4)
C9 0.106(9) 0.108(15) 0.106(9) 0.023(9) -0.027(11) -0.023(9)
C10 0.133(12) 0.13(2) 0.133(12) 0.012(11) -0.015(16) -0.012(11)
C11 0.141(15) 0.138(16) 0.139(15) 0.013(12) -0.013(11) -0.013(12)
C12 0.138(15) 0.136(16) 0.144(15) 0.006(12) -0.013(11) -0.010(12)
C13 0.145(12) 0.14(2) 0.145(12) 0.004(11) -0.013(17) -0.004(11)

loop_
_atom_type_symbol
_atom_type_description
_atom_type_scat_dispersion_real
_atom_type_scat_dispersion_imag
_atom_type_scat_source
Zr Zr -2.9673 0.5597 'International Tables Vol C Tables 4.2.6.8 and 6.1.1.4'
C C 0.0033 0.0016 'International Tables Vol C Tables 4.2.6.8 and 6.1.1.4'
Ni Ni 0.3393 1.1124 'International Tables Vol C Tables 4.2.6.8 and 6.1.1.4'
O O 0.0106 0.0060 'International Tables Vol C Tables 4.2.6.8 and 6.1.1.4'
N N 0.0061 0.0033 'International Tables Vol C Tables 4.2.6.8 and 6.1.1.4'
Cl Cl 0.1484 0.1585 'International Tables Vol C Tables 4.2.6.8 and 6.1.1.4'
H H 0.0000 0.0000 'International Tables Vol C Tables 4.2.6.8 and 6.1.1.4'

loop_
_geom_angle_atom_site_label_1
_geom_angle_atom_site_label_2
_geom_angle_atom_site_label_3
_geom_angle
_geom_angle_site_symmetry_1
_geom_angle_site_symmetry_3
O2 Zr1 O2 84.6(11) . 67_665
O2 Zr1 O1 123.2(5) . 67_665
O2 Zr1 O1 76.8(3) 67_665 67_665
O2 Zr1 O1 76.8(3) . .
O2 Zr1 O1 123.2(5) 67_665 .
O1 Zr1 O1 70.4(4) 67_665 .
O2 Zr1 Zr1 78.1(2) . 16_665
O2 Zr1 Zr1 117.8(4) 67_665 16_665
O1 Zr1 Zr1 156.7(6) 67_665 16_665
O1 Zr1 Zr1 110.00(15) . 16_665
O2 Zr1 Zr1 117.8(4) . 15_656
O2 Zr1 Zr1 78.1(2) 67_665 15_656
O1 Zr1 Zr1 110.00(15) 67_665 15_656
O1 Zr1 Zr1 156.7(6) . 15_656
Zr1 Zr1 Zr1 60.000(2) 16_665 15_656
O2 Zr1 H2A 19.5 . .
O2 Zr1 H2A 73.4 67_665 .
O1 Zr1 H2A 132.3 67_665 .
O1 Zr1 H2A 96.3 . .
Zr1 Zr1 H2A 70.9 16_665 .
Zr1 Zr1 H2A 99.3 15_656 .
O2 Zr1 H2B 19.5 . .
O2 Zr1 H2B 77.0 67_665 .
O1 Zr1 H2B 103.7 67_665 .
O1 Zr1 H2B 67.8 . .
Zr1 Zr1 H2B 97.5 16_665 .
Zr1 Zr1 H2B 131.6 15_656 .
H2A Zr1 H2B 33.6 . .
O2 Zr1 H4 75.7 . .
O2 Zr1 H4 75.7 67_665 .
O1 Zr1 H4 144.6 67_665 .
O1 Zr1 H4 144.6 . .
Zr1 Zr1 H4 42.3 16_665 .
Zr1 Zr1 H4 42.3 15_656 .
H2A Zr1 H4 57.9 . .
H2B Zr1 H4 91.4 . .
O3 Zr2 O3 78.5(8) 88_456 .
O3 Zr2 O3 78.5(8) 88_456 15_656
O3 Zr2 O3 112.9(6) . 15_656
O3 Zr2 O1 89.4(9) 88_456 67_665
O3 Zr2 O1 156.8(9) . 67_665
O3 Zr2 O1 83.4(3) 15_656 67_665
O3 Zr2 O1 89.4(9) 88_456 .
O3 Zr2 O1 83.4(3) . .
O3 Zr2 O1 156.8(9) 15_656 .
O1 Zr2 O1 76.7(3) 67_665 .
O3 Zr2 O4 116.3(7) 88_456 .
O3 Zr2 O4 68.0(3) . .
O3 Zr2 O4 68.0(3) 15_656 .
O1 Zr2 O4 135.1(8) 67_665 .
O1 Zr2 O4 135.1(8) . .
O3 Zr2 O2 148.5(4) 88_456 .
O3 Zr2 O2 77.1(6) . .
O3 Zr2 O2 129.6(11) 15_656 .
O1 Zr2 O2 105.8(8) 67_665 .
O1 Zr2 O2 68.4(5) . .
O4 Zr2 O2 71.8(7) . .
O3 Zr2 O2 148.5(4) 88_456 67_665
O3 Zr2 O2 129.6(11) . 67_665
O3 Zr2 O2 77.1(6) 15_656 67_665
O1 Zr2 O2 68.4(5) 67_665 67_665
O1 Zr2 O2 105.8(8) . 67_665
O4 Zr2 O2 71.8(7) . 67_665
O2 Zr2 O2 62.2(7) . 67_665
O3 Zr2 Zr2 42.9(8) 88_456 88_456
O3 Zr2 Zr2 101.4(10) . 88_456
O3 Zr2 Zr2 35.8(3) 15_656 88_456
O1 Zr2 Zr2 82.1(5) 67_665 88_456
O1 Zr2 Zr2 127.8(15) . 88_456
O4 Zr2 Zr2 92.5(2) . 88_456
O2 Zr2 Zr2 163.7(9) . 88_456
O2 Zr2 Zr2 109.5(5) 67_665 88_456
O3 Zr2 Zr2 42.9(8) 88_456 87_465
O3 Zr2 Zr2 35.8(3) . 87_465
O3 Zr2 Zr2 101.4(10) 15_656 87_465
O1 Zr2 Zr2 127.8(15) 67_665 87_465
O1 Zr2 Zr2 82.1(5) . 87_465
O4 Zr2 Zr2 92.5(2) . 87_465
O2 Zr2 Zr2 109.5(5) . 87_465
O2 Zr2 Zr2 163.7(9) 67_665 87_465
Zr2 Zr2 Zr2 74.5(13) 88_456 87_465
O3 Zr2 Zr2 87.4(2) 88_456 16_665
O3 Zr2 Zr2 29.4(3) . 16_665
O3 Zr2 Zr2 87.81(18) 15_656 16_665
O1 Zr2 Zr2 171.1(3) 67_665 16_665
O1 Zr2 Zr2 111.58(13) . 16_665
O4 Zr2 Zr2 40.9(4) . 16_665
O2 Zr2 Zr2 80.90(18) . 16_665
O2 Zr2 Zr2 111.0(3) 67_665 16_665
Zr2 Zr2 Zr2 90.000(1) 88_456 16_665
Zr2 Zr2 Zr2 52.8(6) 87_465 16_665
O3 Zr2 Zr2 87.4(2) 88_456 15_656
O3 Zr2 Zr2 87.81(18) . 15_656
O3 Zr2 Zr2 29.4(3) 15_656 15_656
O1 Zr2 Zr2 111.58(13) 67_665 15_656
O1 Zr2 Zr2 171.1(3) . 15_656
O4 Zr2 Zr2 40.9(4) . 15_656
O2 Zr2 Zr2 111.0(3) . 15_656
O2 Zr2 Zr2 80.90(18) 67_665 15_656
Zr2 Zr2 Zr2 52.8(6) 88_456 15_656
Zr2 Zr2 Zr2 90.000(3) 87_465 15_656
Zr2 Zr2 Zr2 60.000(2) 16_665 15_656
N1 Ni1 N1 90.15(3) 79_565 .
N1 Ni1 N1 174.1(5) 79_565 77_546
N1 Ni1 N1 90.15(3) . 77_546
N1 Ni1 N1 90.15(3) 79_565 6_567
N1 Ni1 N1 174.1(5) . 6_567
N1 Ni1 N1 90.15(3) 77_546 6_567
C7 N1 C7 102.6(6) 51_557 .
C7 N1 Ni1 128.7(3) 51_557 .
C7 N1 Ni1 128.7(3) . .
C1 O1 Zr2 122.8(9) . .
C1 O1 Zr1 137.5(7) . .
Zr2 O1 Zr1 18.90(19) . .
C9 O2 Zr1 128.8(9) . .
C9 O2 Zr2 125.7(9) . .
Zr1 O2 Zr2 11.6(2) . .
C9 O2 H2A 58.4 . .
Zr1 O2 H2A 109.3 . .
Zr2 O2 H2A 118.4 . .
C9 O2 H2B 121.6 . .
Zr1 O2 H2B 109.4 . .
Zr2 O2 H2B 110.3 . .
H2A O2 H2B 109.5 . .
Zr2 O3 Zr2 101.3(8) 87_465 16_665
Zr2 O3 Zr2 101.3(8) 87_465 .
Zr2 O3 Zr2 121.3(6) 16_665 .
Zr2 O4 Zr2 98.2(9) 16_665 .
Zr2 O4 Zr2 98.2(9) 16_665 15_656
Zr2 O4 Zr2 98.2(9) . 15_656
Zr2 O4 H4 119.2 16_665 .
Zr2 O4 H4 119.2 . .
Zr2 O4 H4 119.2 15_656 .
O1 C1 O1 128.9(9) . 46_566
O1 C1 C2 115.6(5) . .
O1 C1 C2 115.6(5) 46_566 .
C3 C2 C3 120.2(10) 46_566 .
C3 C2 C1 119.9(5) 46_566 .
C3 C2 C1 119.9(5) . .
C2 C3 C4 119.2(8) . .
C2 C3 H3 120.4 . .
C4 C3 H3 120.4 . .
C5 C4 C3 121.3(8) . .
C5 C4 H4A 119.4 . .
C3 C4 H4A 119.4 . .
C4 C5 C4 118.7(9) . 46_566
C4 C5 C6 120.6(5) . .
C4 C5 C6 120.6(5) 46_566 .
C7 C6 C7 119.9(7) . 46_566
C7 C6 C5 120.0(4) . .
C7 C6 C5 120.0(4) 46_566 .
N1 C7 C8 112.8(5) . .
N1 C7 C6 125.9(5) . .
C8 C7 C6 121.0(5) . .
C8 C8 C7 105.9(3) 51_557 .
C8 C8 H8 127.1 51_557 .
C7 C8 H8 127.1 . .
O2 C9 O2 126.0(16) . 71_656
O2 C9 C10 116.3(8) . .
O2 C9 C10 116.3(8) 71_656 .
O2 C9 H2A 34.4 . .
O2 C9 H2A 120.8 71_656 .
C10 C9 H2A 117.5 . .
C11 C10 C11 113(3) 71_656 .
C11 C10 C9 123.1(13) 71_656 .
C11 C10 C9 123.1(13) . .
C12 C11 C10 121(2) . .
C12 C11 H11 119.3 . .
C10 C11 H11 119.3 . .
C11 C12 C13 129(2) . .
C11 C12 H12 115.6 . .
C13 C12 H12 115.6 . .
C12 C13 C12 105(3) . 71_656
C12 C13 C13 127.3(13) . 57_565
C12 C13 C13 127.3(13) 71_656 57_565

loop_
_geom_bond_atom_site_label_1
_geom_bond_atom_site_label_2
_geom_bond_distance
_geom_bond_site_symmetry_2
Zr1 O2 1.98(2) .
Zr1 O2 1.98(2) 67_665
Zr1 O1 2.323(11) 67_665
Zr1 O1 2.323(11) .
Zr1 Zr1 3.489(5) 16_665
Zr1 Zr1 3.489(5) 15_656
Zr1 H2A 2.4013 .
Zr1 H2B 2.4024 .
Zr1 H4 2.3571 .
Zr2 O3 1.72(3) 88_456
Zr2 O3 2.002(6) .
Zr2 O3 2.002(6) 15_656
Zr2 O1 2.160(5) 67_665
Zr2 O1 2.160(5) .
Zr2 O4 2.309(16) .
Zr2 O2 2.58(3) .
Zr2 O2 2.58(3) 67_665
Zr2 Zr2 2.88(4) 88_456
Zr2 Zr2 2.88(4) 87_465
Zr2 Zr2 3.490(5) 16_665
Zr2 Zr2 3.490(5) 15_656
Ni1 N1 1.924(6) 79_565
Ni1 N1 1.924(6) .
Ni1 N1 1.924(6) 77_546
Ni1 N1 1.924(6) 6_567
N1 C7 1.369(6) 51_557
N1 C7 1.369(6) .
O1 C1 1.278(6) .
O2 C9 1.501(12) .
O2 H2A 0.8498 .
O2 H2B 0.8502 .
O3 Zr2 1.72(3) 87_465
O3 Zr2 2.002(6) 16_665
O4 Zr2 2.309(16) 16_665
O4 Zr2 2.309(16) 15_656
O4 H4 0.8498 .
C1 O1 1.278(6) 46_566
C1 C2 1.506(13) .
C2 C3 1.358(9) 46_566
C2 C3 1.358(9) .
C3 C4 1.402(9) .
C3 H3 0.9300 .
C4 C5 1.348(9) .
C4 H4A 0.9300 .
C5 C4 1.348(9) 46_566
C5 C6 1.438(11) .
C6 C7 1.407(7) .
C6 C7 1.407(7) 46_566
C7 C8 1.392(8) .
C8 C8 1.375(12) 51_557
C8 H8 0.9300 .
C9 O2 1.501(12) 71_656
C9 C10 1.51(3) .
C9 H2A 1.2805 .
C10 C11 1.36(2) 71_656
C10 C11 1.36(2) .
C11 C12 1.35(3) .
C11 H11 0.9300 .
C12 C13 1.37(2) .
C12 H12 0.9300 .
C13 C12 1.37(2) 71_656
C13 C13 1.53(6) 57_565

loop_
_platon_squeeze_void_nr
_platon_squeeze_void_average_x
_platon_squeeze_void_average_y
_platon_squeeze_void_average_z
_platon_squeeze_void_volume
_platon_squeeze_void_count_electrons
1 -0.008 -0.023 -0.010 40807.0 5708.9
